data_4113017
loop_
_publ_author_name
'Xin Zhang'
'Zi-Chen Li'
'Kai-Bo Li'
'Fu-Sheng Du'
'Fu-Mian Li'

_publ_section_title
;
 Multi-Maleimides Bearing Electron-Donating Chromophores: Reversible
 Fluorescence and Aggregation Behavior
;
_journal_name_full 'Journal of the American Chemical Society'
_journal_page_first 12200
_journal_page_last 12201
_journal_paper_doi 10.1021/ja0487527
_journal_volume 126
_journal_year 2004
_chemical_formula_sum 'C26 H17 N3 O4'
_chemical_formula_weight 435.43
_chemical_name_systematic
; 
 ? 
;
_space_group_IT_number 2
_symmetry_cell_setting triclinic
_symmetry_space_group_name_Hall '-P 1'
_symmetry_space_group_name_H-M 'P -1'
_atom_sites_solution_hydrogens geom
_atom_sites_solution_primary direct
_atom_sites_solution_secondary difmap
_audit_creation_method SHELXL-97
_cell_angle_alpha 65.8541(9)
_cell_angle_beta 66.0412(9)
_cell_angle_gamma 84.3268(9)
_cell_formula_units_Z 2
_cell_length_a 9.7993(2)
_cell_length_b 11.1782(2)
_cell_length_c 11.5440(3)
_cell_measurement_reflns_used 11962
_cell_measurement_temperature 293(2)
_cell_measurement_theta_max 27.485
_cell_measurement_theta_min 3.395
_cell_volume 1051.02(4)
_computing_cell_refinement 'HKL Scalepack (Otwinowski & Minor, 1997)'
_computing_data_collection 'KappaCCD (Nonius B. V., 1998)'
_computing_data_reduction 'HKL Denzo (Otwinowski & Minor, 1997) & maXus (Mackay et al., 1998)'
_computing_molecular_graphics 'Bruker SHELXTL V5.1 (Sheldrick, 1998)'
_computing_publication_material 'SHELXL-97 (Sheldrick, 1997)'
_computing_structure_refinement 'SHELXL-97 (Sheldrick, 1997)'
_computing_structure_solution 'SHELXS-97 (Sheldrick, 1997)'
_diffrn_ambient_temperature 293(2)
_diffrn_detector_area_resol_mean 0.76
_diffrn_measured_fraction_theta_full 0.995
_diffrn_measured_fraction_theta_max 0.995
_diffrn_measurement_device_type 'NONIUS KappaCCD'
_diffrn_measurement_method CCD
_diffrn_radiation_monochromator graphite
_diffrn_radiation_source 'fine-focus sealed tube'
_diffrn_radiation_type MoK\a
_diffrn_radiation_wavelength 0.71073
_diffrn_reflns_av_R_equivalents 0.0639
_diffrn_reflns_av_sigmaI/netI 0.0646
_diffrn_reflns_limit_h_max 12
_diffrn_reflns_limit_h_min -12
_diffrn_reflns_limit_k_max 14
_diffrn_reflns_limit_k_min -14
_diffrn_reflns_limit_l_max 14
_diffrn_reflns_limit_l_min -14
_diffrn_reflns_number 20212
_diffrn_reflns_theta_full 27.44
_diffrn_reflns_theta_max 27.44
_diffrn_reflns_theta_min 3.45
_exptl_absorpt_coefficient_mu 0.095
_exptl_absorpt_correction_T_max 0.989
_exptl_absorpt_correction_T_min 0.933
_exptl_absorpt_correction_type empirical
_exptl_absorpt_process_details '(Blessing, 1995, 1997)'
_exptl_crystal_colour yellow
_exptl_crystal_density_diffrn 1.376
_exptl_crystal_description column
_exptl_crystal_F_000 452
_exptl_crystal_size_max 0.30
_exptl_crystal_size_mid 0.15
_exptl_crystal_size_min 0.14
_refine_diff_density_max 0.230
_refine_diff_density_min -0.240
_refine_diff_density_rms 0.062
_refine_ls_extinction_coef 0.026(4)
_refine_ls_extinction_expression Fc^*^=kFc[1+0.001xFc^2^\l^3^/sin(2\q)]^-1/4^
_refine_ls_extinction_method SHELXL
_refine_ls_goodness_of_fit_ref 0.985
_refine_ls_hydrogen_treatment mixed
_refine_ls_matrix_type full
_refine_ls_number_parameters 299
_refine_ls_number_reflns 4782
_refine_ls_number_restraints 0
_refine_ls_restrained_S_all 0.985
_refine_ls_R_factor_all 0.0879
_refine_ls_R_factor_gt 0.0418
_refine_ls_shift/su_max 0.001
_refine_ls_shift/su_mean 0.000
_refine_ls_structure_factor_coef Fsqd
_refine_ls_weighting_details 'calc w=1/[\s^2^(Fo^2^)+(0.0600P)^2^+0.0000P] where P=(Fo^2^+2Fc^2^)/3'
_refine_ls_weighting_scheme calc
_refine_ls_wR_factor_gt 0.1000
_refine_ls_wR_factor_ref 0.1111
_reflns_number_gt 2830
_reflns_number_total 4782
_reflns_threshold_expression >2sigma(I)
_cod_data_source_file ja0487527si20040726_063046.cif
_cod_data_source_block last
_cod_database_code 4113017

loop_
_symmetry_equiv_pos_as_xyz
'x, y, z'
'-x, -y, -z'

loop_
_atom_site_label
_atom_site_type_symbol
_atom_site_fract_x
_atom_site_fract_y
_atom_site_fract_z
_atom_site_U_iso_or_equiv
_atom_site_adp_type
_atom_site_occupancy
_atom_site_symmetry_multiplicity
_atom_site_calc_flag
_atom_site_refinement_flags
O1 O 0.21629(14) 0.44189(12) 0.61193(13) 0.0714(4) Uani 1 1 d .
O2 O 0.29199(13) 0.02027(10) 0.65263(11) 0.0639(3) Uani 1 1 d .
O3 O 0.98852(14) 0.16294(14) -0.41577(14) 0.0808(4) Uani 1 1 d .
O4 O 0.48078(14) 0.12675(14) -0.20875(14) 0.0804(4) Uani 1 1 d .
N1 N 0.71320(13) 0.42741(10) 0.04168(11) 0.0433(3) Uani 1 1 d .
N2 N 0.28824(13) 0.24427(11) 0.59536(11) 0.0443(3) Uani 1 1 d .
N3 N 0.73646(13) 0.16184(12) -0.28801(13) 0.0487(3) Uani 1 1 d .
C1 C 0.60569(15) 0.37839(12) 0.18199(14) 0.0390(3) Uani 1 1 d .
C2 C 0.47324(15) 0.30805(13) 0.22358(15) 0.0427(3) Uani 1 1 d .
H2A H 0.4544 0.2899 0.1594 0.051 Uiso 1 1 calc R
C3 C 0.36906(16) 0.26464(13) 0.35898(14) 0.0426(3) Uani 1 1 d .
H3A H 0.2805 0.2176 0.3857 0.051 Uiso 1 1 calc R
C4 C 0.39615(15) 0.29087(13) 0.45457(14) 0.0406(3) Uani 1 1 d .
C5 C 0.52734(16) 0.36132(14) 0.41488(15) 0.0463(4) Uani 1 1 d .
H5A H 0.5452 0.3799 0.4792 0.056 Uiso 1 1 calc R
C6 C 0.63189(16) 0.40404(13) 0.27947(14) 0.0451(4) Uani 1 1 d .
H6A H 0.7207 0.4504 0.2533 0.054 Uiso 1 1 calc R
C7 C 0.20702(17) 0.32309(17) 0.66268(16) 0.0520(4) Uani 1 1 d .
C8 C 0.11045(18) 0.23149(18) 0.80482(16) 0.0614(5) Uani 1 1 d .
H8A H 0.0446 0.2559 0.8748 0.074 Uiso 1 1 calc R
C9 C 0.13297(19) 0.11030(18) 0.81600(16) 0.0614(4) Uani 1 1 d .
H9A H 0.0856 0.0350 0.8955 0.074 Uiso 1 1 calc R
C10 C 0.24506(17) 0.11202(16) 0.68292(15) 0.0491(4) Uani 1 1 d .
C11 C 0.72732(15) 0.36046(12) -0.04337(14) 0.0400(3) Uani 1 1 d .
C12 C 0.71036(16) 0.22365(13) 0.01218(15) 0.0452(4) Uani 1 1 d .
H12A H 0.6965 0.1755 0.1041 0.054 Uiso 1 1 calc R
C13 C 0.71396(16) 0.15897(14) -0.06854(15) 0.0475(4) Uani 1 1 d .
H13A H 0.6991 0.0677 -0.0297 0.057 Uiso 1 1 calc R
C14 C 0.73934(16) 0.22877(14) -0.20608(15) 0.0443(4) Uani 1 1 d .
C15 C 0.76299(17) 0.36374(14) -0.26387(16) 0.0507(4) Uani 1 1 d .
H15A H 0.7829 0.4111 -0.3574 0.061 Uiso 1 1 calc R
C16 C 0.75713(17) 0.42870(13) -0.18337(15) 0.0477(4) Uani 1 1 d .
H16A H 0.7734 0.5199 -0.2234 0.057 Uiso 1 1 calc R
C17 C 0.85987(19) 0.13716(16) -0.38835(17) 0.0540(4) Uani 1 1 d .
C18 C 0.79949(19) 0.07299(16) -0.44889(17) 0.0574(4) Uani 1 1 d .
H18A H 0.8566 0.0442 -0.5180 0.069 Uiso 1 1 calc R
C19 C 0.65340(19) 0.06300(15) -0.39015(17) 0.0574(4) Uani 1 1 d .
H19A H 0.5898 0.0270 -0.4114 0.069 Uiso 1 1 calc R
C20 C 0.60562(19) 0.11812(15) -0.28447(17) 0.0530(4) Uani 1 1 d .
C21 C 0.77784(16) 0.55979(13) -0.02067(14) 0.0416(3) Uani 1 1 d .
C22 C 0.69282(18) 0.65804(14) 0.01045(16) 0.0483(4) Uani 1 1 d .
H22A H 0.5934 0.6377 0.0737 0.058 Uiso 1 1 calc R
C23 C 0.7552(2) 0.78536(15) -0.05199(17) 0.0600(4) Uani 1 1 d .
H23A H 0.6973 0.8507 -0.0312 0.072 Uiso 1 1 calc R
C24 C 0.9021(2) 0.81668(16) -0.14458(19) 0.0675(5) Uani 1 1 d .
H24A H 0.9434 0.9030 -0.1868 0.081 Uiso 1 1 calc R
C25 C 0.9880(2) 0.71966(17) -0.17471(18) 0.0662(5) Uani 1 1 d .
H25A H 1.0878 0.7404 -0.2370 0.079 Uiso 1 1 calc R
C26 C 0.92598(18) 0.59125(15) -0.11244(17) 0.0556(4) Uani 1 1 d .
H26A H 0.9846 0.5259 -0.1327 0.067 Uiso 1 1 calc R

loop_
_atom_site_aniso_label
_atom_site_aniso_U_11
_atom_site_aniso_U_22
_atom_site_aniso_U_33
_atom_site_aniso_U_23
_atom_site_aniso_U_13
_atom_site_aniso_U_12
O1 0.0793(9) 0.0674(8) 0.0707(8) -0.0406(7) -0.0208(7) 0.0075(6)
O2 0.0739(8) 0.0535(7) 0.0549(7) -0.0210(6) -0.0164(6) -0.0028(6)
O3 0.0462(8) 0.1292(11) 0.0857(10) -0.0722(9) -0.0145(7) 0.0037(7)
O4 0.0474(8) 0.1219(11) 0.0854(10) -0.0681(9) -0.0116(7) 0.0009(7)
N1 0.0468(7) 0.0414(6) 0.0335(7) -0.0186(5) -0.0030(6) -0.0055(5)
N2 0.0438(7) 0.0495(7) 0.0336(7) -0.0191(6) -0.0057(6) -0.0050(5)
N3 0.0418(7) 0.0626(8) 0.0496(8) -0.0364(6) -0.0123(6) 0.0046(6)
C1 0.0390(8) 0.0395(7) 0.0337(8) -0.0175(6) -0.0067(6) -0.0002(6)
C2 0.0441(9) 0.0491(8) 0.0381(8) -0.0230(6) -0.0135(7) 0.0001(6)
C3 0.0387(8) 0.0467(8) 0.0414(8) -0.0216(7) -0.0099(7) -0.0037(6)
C4 0.0418(8) 0.0425(7) 0.0317(8) -0.0162(6) -0.0071(7) -0.0009(6)
C5 0.0476(9) 0.0536(8) 0.0400(9) -0.0234(7) -0.0130(7) -0.0053(6)
C6 0.0405(9) 0.0518(8) 0.0408(9) -0.0217(7) -0.0085(7) -0.0092(6)
C7 0.0482(10) 0.0665(11) 0.0490(10) -0.0337(8) -0.0162(8) 0.0029(7)
C8 0.0462(10) 0.0948(14) 0.0423(10) -0.0375(9) -0.0063(8) 0.0010(9)
C9 0.0528(10) 0.0774(12) 0.0357(9) -0.0151(8) -0.0045(8) -0.0123(8)
C10 0.0455(9) 0.0585(9) 0.0386(9) -0.0182(7) -0.0118(7) -0.0061(7)
C11 0.0386(8) 0.0404(7) 0.0372(8) -0.0201(6) -0.0074(6) 0.0033(6)
C12 0.0516(9) 0.0421(8) 0.0345(8) -0.0162(6) -0.0094(7) 0.0022(6)
C13 0.0511(9) 0.0402(8) 0.0455(9) -0.0208(7) -0.0100(7) 0.0007(6)
C14 0.0407(8) 0.0512(9) 0.0429(9) -0.0268(7) -0.0113(7) 0.0053(6)
C15 0.0596(10) 0.0537(9) 0.0369(8) -0.0200(7) -0.0165(8) 0.0066(7)
C16 0.0583(10) 0.0392(7) 0.0398(9) -0.0155(6) -0.0151(7) 0.0052(6)
C17 0.0469(10) 0.0681(10) 0.0540(10) -0.0365(8) -0.0162(8) 0.0090(7)
C18 0.0601(11) 0.0706(11) 0.0557(10) -0.0424(9) -0.0214(9) 0.0131(8)
C19 0.0600(12) 0.0642(10) 0.0629(11) -0.0389(9) -0.0256(9) 0.0058(8)
C20 0.0466(10) 0.0621(10) 0.0525(10) -0.0305(8) -0.0143(8) 0.0032(7)
C21 0.0434(9) 0.0426(7) 0.0361(8) -0.0160(6) -0.0120(7) -0.0022(6)
C22 0.0514(9) 0.0480(8) 0.0473(9) -0.0247(7) -0.0156(7) 0.0014(6)
C23 0.0809(13) 0.0451(9) 0.0610(11) -0.0263(8) -0.0300(10) 0.0038(8)
C24 0.0906(14) 0.0447(9) 0.0609(11) -0.0093(8) -0.0317(11) -0.0173(9)
C25 0.0547(11) 0.0630(11) 0.0569(11) -0.0097(8) -0.0103(9) -0.0158(8)
C26 0.0477(10) 0.0515(9) 0.0532(10) -0.0163(7) -0.0108(8) -0.0007(7)

loop_
_atom_type_symbol
_atom_type_description
_atom_type_scat_dispersion_real
_atom_type_scat_dispersion_imag
_atom_type_scat_source
C C 0.0033 0.0016 'International Tables Vol C Tables 4.2.6.8 and 6.1.1.4'
H H 0.0000 0.0000 'International Tables Vol C Tables 4.2.6.8 and 6.1.1.4'
N N 0.0061 0.0033 'International Tables Vol C Tables 4.2.6.8 and 6.1.1.4'
O O 0.0106 0.0060 'International Tables Vol C Tables 4.2.6.8 and 6.1.1.4'

loop_
_geom_angle_atom_site_label_1
_geom_angle_atom_site_label_2
_geom_angle_atom_site_label_3
_geom_angle
C11 N1 C1 120.26(10)
C11 N1 C21 119.68(10)
C1 N1 C21 118.20(10)
C7 N2 C10 110.14(12)
C7 N2 C4 125.48(11)
C10 N2 C4 124.33(11)
C17 N3 C20 109.11(12)
C17 N3 C14 126.53(12)
C20 N3 C14 124.25(12)
C2 C1 C6 118.70(12)
C2 C1 N1 121.75(12)
C6 C1 N1 119.53(12)
C3 C2 C1 120.77(13)
C4 C3 C2 120.00(13)
C3 C4 C5 120.05(12)
C3 C4 N2 119.72(12)
C5 C4 N2 120.23(12)
C6 C5 C4 119.87(13)
C5 C6 C1 120.61(13)
O1 C7 N2 125.49(14)
O1 C7 C8 128.69(15)
N2 C7 C8 105.82(14)
C9 C8 C7 108.87(14)
C8 C9 C10 109.42(14)
O2 C10 N2 125.68(14)
O2 C10 C9 128.63(15)
N2 C10 C9 105.69(13)
C16 C11 C12 118.11(12)
C16 C11 N1 121.37(11)
C12 C11 N1 120.52(12)
C13 C12 C11 120.39(13)
C14 C13 C12 120.44(13)
C15 C14 C13 119.70(12)
C15 C14 N3 119.96(13)
C13 C14 N3 120.31(12)
C16 C15 C14 120.05(14)
C15 C16 C11 121.18(12)
O3 C17 N3 125.09(14)
O3 C17 C18 128.63(14)
N3 C17 C18 106.27(13)
C19 C18 C17 109.31(13)
C18 C19 C20 108.89(14)
O4 C20 N3 124.67(14)
O4 C20 C19 128.91(16)
N3 C20 C19 106.42(13)
C26 C21 C22 119.04(13)
C26 C21 N1 120.26(12)
C22 C21 N1 120.70(13)
C23 C22 C21 120.23(15)
C24 C23 C22 120.59(15)
C23 C24 C25 119.65(14)
C24 C25 C26 120.13(16)
C21 C26 C25 120.34(15)

loop_
_geom_bond_atom_site_label_1
_geom_bond_atom_site_label_2
_geom_bond_distance
O1 C7 1.2079(18)
O2 C10 1.2064(17)
O3 C17 1.2024(18)
O4 C20 1.2029(18)
N1 C11 1.4190(16)
N1 C1 1.4269(16)
N1 C21 1.4327(16)
N2 C7 1.3902(18)
N2 C10 1.3928(18)
N2 C4 1.4323(16)
N3 C17 1.3922(18)
N3 C20 1.396(2)
N3 C14 1.4351(17)
C1 C2 1.3856(18)
C1 C6 1.3884(19)
C2 C3 1.3793(19)
C3 C4 1.3755(19)
C4 C5 1.3817(19)
C5 C6 1.3808(19)
C7 C8 1.481(2)
C8 C9 1.312(2)
C9 C10 1.475(2)
C11 C16 1.3897(19)
C11 C12 1.3925(18)
C12 C13 1.3826(19)
C13 C14 1.377(2)
C14 C15 1.3767(19)
C15 C16 1.3764(19)
C17 C18 1.477(2)
C18 C19 1.305(2)
C19 C20 1.477(2)
C21 C26 1.379(2)
C21 C22 1.3886(19)
C22 C23 1.376(2)
C23 C24 1.371(2)
C24 C25 1.377(3)
C25 C26 1.386(2)

loop_
_cod_related_entry_id
_cod_related_entry_database
_cod_related_entry_code
1 ChemSpider 30660473
